data_4516644
loop_
_publ_author_name
'Nuthanakanti, Ashok'
'Srivatsan, Seergazhi G.'

_publ_section_title
;
 Surface-Tuned and Metal-Ion-Responsive Supramolecular Gels Based on
 Nucleolipids.
;
_journal_issue 27
_journal_name_full 'ACS applied materials &amp; interfaces'
_journal_page_first 22864
_journal_page_last 22874
_journal_paper_doi 10.1021/acsami.7b06037
_journal_volume 9
_journal_year 2017
_chemical_absolute_configuration unk
_chemical_formula_moiety 'C26 H44 N2 O6'
_chemical_formula_sum 'C26 H44 N2 O6'
_chemical_formula_weight 480.63
_space_group_crystal_system orthorhombic
_space_group_IT_number 19
_space_group_name_Hall 'P 2ac 2ab'
_space_group_name_H-M_alt 'P 21 21 21'
_atom_sites_solution_hydrogens geom
_audit_creation_method SHELXL-2014/6
_cell_angle_alpha 90
_cell_angle_beta 90
_cell_angle_gamma 90
_cell_formula_units_Z 4
_cell_length_a 5.5928(8)
_cell_length_b 7.2712(11)
_cell_length_c 63.511(9)
_cell_measurement_reflns_used 4363
_cell_measurement_temperature 98(2)
_cell_measurement_theta_max 22.41
_cell_measurement_theta_min 2.57
_cell_volume 2582.8(7)
_computing_cell_refinement 'Bruker SAINT'
_computing_data_collection 'Bruker APEX2'
_computing_data_reduction 'Bruker SAINT'
_computing_molecular_graphics 'Bruker SHELXTL'
_computing_publication_material 'Bruker SHELXTL'
_computing_structure_refinement 'SHELXL-2014 (Sheldrick 2014)'
_computing_structure_solution 'SHELXS-97 (Sheldrick 2008)'
_diffrn_ambient_temperature 98(2)
_diffrn_measured_fraction_theta_full 1.000
_diffrn_measured_fraction_theta_max 0.995
_diffrn_measurement_device_type 'Bruker APEX-II CCD'
_diffrn_measurement_method '\f and \w scans'
_diffrn_radiation_type MoK\a
_diffrn_radiation_wavelength 0.71073
_diffrn_reflns_av_R_equivalents 0.0849
_diffrn_reflns_av_unetI/netI 0.0763
_diffrn_reflns_Laue_measured_fraction_full 1.000
_diffrn_reflns_Laue_measured_fraction_max 0.995
_diffrn_reflns_limit_h_max 7
_diffrn_reflns_limit_h_min -7
_diffrn_reflns_limit_k_max 9
_diffrn_reflns_limit_k_min -9
_diffrn_reflns_limit_l_max 85
_diffrn_reflns_limit_l_min -82
_diffrn_reflns_number 40581
_diffrn_reflns_point_group_measured_fraction_full 1.000
_diffrn_reflns_point_group_measured_fraction_max 0.991
_diffrn_reflns_theta_full 25.242
_diffrn_reflns_theta_max 28.447
_diffrn_reflns_theta_min 0.641
_exptl_absorpt_coefficient_mu 0.087
_exptl_absorpt_correction_type multi-scan
_exptl_absorpt_process_details 'Multi-Scan absorbtion correction'
_exptl_crystal_colour COLORLESS
_exptl_crystal_density_diffrn 1.236
_exptl_crystal_description BLOCK
_exptl_crystal_F_000 1048
_exptl_crystal_size_max 0.800
_exptl_crystal_size_mid 0.450
_exptl_crystal_size_min 0.100
_exptl_transmission_factor_max 0.991
_exptl_transmission_factor_min 0.954
_refine_diff_density_max 0.297
_refine_diff_density_min -0.448
_refine_diff_density_rms 0.130
_refine_ls_abs_structure_details
;
 Flack x determined using 1639 quotients [(I+)-(I-)]/[(I+)+(I-)]
 (Parsons, Flack and Wagner, Acta Cryst. B69 (2013) 249-259).
;
_refine_ls_abs_structure_Flack -0.9(7)
_refine_ls_extinction_method none
_refine_ls_goodness_of_fit_ref 0.923
_refine_ls_hydrogen_treatment constr
_refine_ls_matrix_type full
_refine_ls_number_parameters 310
_refine_ls_number_reflns 6475
_refine_ls_number_restraints 0
_refine_ls_restrained_S_all 0.923
_refine_ls_R_factor_all 0.0826
_refine_ls_R_factor_gt 0.0519
_refine_ls_shift/su_max 0.000
_refine_ls_shift/su_mean 0.000
_refine_ls_structure_factor_coef Fsqd
_refine_ls_weighting_details 'w=1/[\s^2^(Fo^2^)+(0.1000P)^2^] where P=(Fo^2^+2Fc^2^)/3'
_refine_ls_weighting_scheme calc
_refine_ls_wR_factor_gt 0.1245
_refine_ls_wR_factor_ref 0.1503
_reflns_Friedel_coverage 0.692
_reflns_Friedel_fraction_full 1.000
_reflns_Friedel_fraction_max 0.986
_reflns_number_gt 4865
_reflns_number_total 6475
_reflns_threshold_expression 'I > 2\s(I)'
_cod_data_source_file am7b06037_si_005.cif
_cod_data_source_block 3c
_cod_depositor_comments
;
The following automatic conversions were performed:

data item '_exptl_absorpt_correction_type' value 'Multi-scan' was
changed to 'multi-scan' in accordance with the
/home/saulius/struct/COD-crude-data/automatic-downloads/DataCite-retrospective/ACS/depositions/lib/dictionaries/cif_core.dic
dictionary named 'cif_core.dic' version 2.4.2 last updated on
2011-04-26.

Automatic conversion script
Id: cif_fix_values 6909 2019-04-08 15:41:33Z antanas 
;
_cod_database_code 4516644
_shelx_space_group_comment
;
The symmetry employed for this shelxl refinement is uniquely defined
by the following loop, which should always be used as a source of
symmetry information in preference to the above space-group names.
They are only intended as comments.
;
_shelx_estimated_absorpt_t_min 0.934
_shelx_estimated_absorpt_t_max 0.991
_shelxl_version_number 2014/6

loop_
_space_group_symop_operation_xyz
'x, y, z'
'-x+1/2, -y, z+1/2'
'-x, y+1/2, -z+1/2'
'x+1/2, -y+1/2, -z'

loop_
_atom_site_label
_atom_site_type_symbol
_atom_site_fract_x
_atom_site_fract_y
_atom_site_fract_z
_atom_site_U_iso_or_equiv
_atom_site_adp_type
_atom_site_occupancy
_atom_site_site_symmetry_order
_atom_site_calc_flag
_atom_site_refinement_flags_posn
_atom_site_refinement_flags_adp
O3' O 0.0403(3) 0.8751(3) 0.39218(3) 0.0190(5) Uani 1 1 d . .
O4 O 0.1362(3) 0.3463(3) 0.50914(3) 0.0192(5) Uani 1 1 d . .
O4' O 0.0745(3) 0.8773(3) 0.43961(3) 0.0174(4) Uani 1 1 d . .
O8 O -0.1901(4) 0.7309(3) 0.36832(3) 0.0263(5) Uani 1 1 d . .
O2 O 0.4219(4) 0.4255(3) 0.44308(3) 0.0235(5) Uani 1 1 d . .
O5' O -0.4375(4) 0.9085(3) 0.44404(3) 0.0258(5) Uani 1 1 d . .
H5' H -0.5807 0.9433 0.4441 0.039 Uiso 1 1 calc R U
N3 N 0.2636(4) 0.3812(3) 0.47559(3) 0.0172(5) Uani 1 1 d . .
H3 H 0.3771 0.3007 0.4783 0.021 Uiso 1 1 calc R U
N1 N 0.0773(4) 0.5767(3) 0.45204(3) 0.0172(5) Uani 1 1 d . .
C4 C 0.1026(5) 0.4156(4) 0.49159(4) 0.0158(6) Uani 1 1 d . .
C8 C -0.0055(5) 0.8078(4) 0.37281(4) 0.0193(6) Uani 1 1 d . .
C1' C 0.0850(5) 0.6891(4) 0.43304(4) 0.0163(6) Uani 1 1 d . .
H1' H 0.2388 0.6665 0.4254 0.020 Uiso 1 1 calc R U
C17 C 1.0131(5) 0.7934(4) 0.21667(4) 0.0195(6) Uani 1 1 d . .
H17A H 1.0179 0.9294 0.2173 0.023 Uiso 1 1 calc R U
H17B H 1.1611 0.7467 0.2233 0.023 Uiso 1 1 calc R U
C2 C 0.2650(5) 0.4594(4) 0.45593(4) 0.0174(6) Uani 1 1 d . .
C13 C 0.5948(5) 0.7922(4) 0.28754(4) 0.0199(6) Uani 1 1 d . .
H13A H 0.6054 0.9281 0.2875 0.024 Uiso 1 1 calc R U
H13B H 0.7413 0.7442 0.2944 0.024 Uiso 1 1 calc R U
C16 C 0.7988(5) 0.7260(5) 0.22930(4) 0.0190(6) Uani 1 1 d . .
H16A H 0.6505 0.7719 0.2226 0.023 Uiso 1 1 calc R U
H16B H 0.7946 0.5899 0.2288 0.023 Uiso 1 1 calc R U
C11 C 0.3904(5) 0.8102(4) 0.32304(4) 0.0200(6) Uani 1 1 d . .
H11A H 0.5369 0.7628 0.3299 0.024 Uiso 1 1 calc R U
H11B H 0.4038 0.9458 0.3224 0.024 Uiso 1 1 calc R U
C2' C -0.1220(5) 0.6631(4) 0.41798(4) 0.0168(6) Uani 1 1 d . .
H2'1 H -0.0857 0.5679 0.4073 0.020 Uiso 1 1 calc R U
H2'2 H -0.2700 0.6288 0.4256 0.020 Uiso 1 1 calc R U
C12 C 0.3790(5) 0.7350(4) 0.30066(4) 0.0205(6) Uani 1 1 d . .
H12A H 0.2314 0.7802 0.2938 0.025 Uiso 1 1 calc R U
H12B H 0.3706 0.5991 0.3012 0.025 Uiso 1 1 calc R U
C5 C -0.0947(5) 0.5341(4) 0.48618(4) 0.0163(6) Uani 1 1 d . .
C21 C 1.4375(5) 0.8251(4) 0.14631(4) 0.0198(6) Uani 1 1 d . .
H21A H 1.5859 0.7767 0.1527 0.024 Uiso 1 1 calc R U
H21B H 1.4396 0.9606 0.1478 0.024 Uiso 1 1 calc R U
C10 C 0.1760(5) 0.7605(4) 0.33659(4) 0.0190(6) Uani 1 1 d . .
H10A H 0.0281 0.8062 0.3298 0.023 Uiso 1 1 calc R U
H10B H 0.1640 0.6250 0.3378 0.023 Uiso 1 1 calc R U
C6 C -0.0976(5) 0.6098(4) 0.46698(4) 0.0152(6) Uani 1 1 d . .
H6 H -0.2256 0.6900 0.4634 0.018 Uiso 1 1 calc R U
C19 C 1.2243(5) 0.8062(4) 0.18139(4) 0.0201(6) Uani 1 1 d . .
H19A H 1.2256 0.9422 0.1822 0.024 Uiso 1 1 calc R U
H19B H 1.3727 0.7608 0.1881 0.024 Uiso 1 1 calc R U
C18 C 1.0099(5) 0.7339(5) 0.19372(4) 0.0204(6) Uani 1 1 d . .
H18A H 0.8611 0.7790 0.1870 0.024 Uiso 1 1 calc R U
H18B H 1.0087 0.5979 0.1930 0.024 Uiso 1 1 calc R U
C15 C 0.8033(5) 0.7880(4) 0.25218(4) 0.0192(6) Uani 1 1 d . .
H15A H 0.9502 0.7399 0.2589 0.023 Uiso 1 1 calc R U
H15B H 0.8113 0.9239 0.2526 0.023 Uiso 1 1 calc R U
C4' C -0.0778(5) 0.9820(4) 0.42572(4) 0.0180(6) Uani 1 1 d . .
H4' H 0.0156 1.0870 0.4197 0.022 Uiso 1 1 calc R U
C3' C -0.1435(5) 0.8509(4) 0.40809(4) 0.0180(6) Uani 1 1 d . .
H3' H -0.3076 0.8746 0.4024 0.022 Uiso 1 1 calc R U
C20 C 1.2247(5) 0.7493(4) 0.15829(4) 0.0212(6) Uani 1 1 d . .
H20A H 1.2265 0.6134 0.1574 0.025 Uiso 1 1 calc R U
H20B H 1.0757 0.7933 0.1516 0.025 Uiso 1 1 calc R U
C14 C 0.5884(5) 0.7253(4) 0.26490(4) 0.0200(6) Uani 1 1 d . .
H14A H 0.5820 0.5892 0.2648 0.024 Uiso 1 1 calc R U
H14B H 0.4408 0.7713 0.2581 0.024 Uiso 1 1 calc R U
C9 C 0.1989(5) 0.8438(4) 0.35840(4) 0.0199(6) Uani 1 1 d . .
H9A H 0.3464 0.7955 0.3650 0.024 Uiso 1 1 calc R U
H9B H 0.2183 0.9785 0.3569 0.024 Uiso 1 1 calc R U
C7 C -0.2734(5) 0.5801(4) 0.50283(4) 0.0190(6) Uani 1 1 d . .
H7A H -0.3874 0.6705 0.4973 0.029 Uiso 1 1 calc R U
H7B H -0.1908 0.6316 0.5151 0.029 Uiso 1 1 calc R U
H7C H -0.3592 0.4683 0.5070 0.029 Uiso 1 1 calc R U
C22 C 1.4375(5) 0.7777(4) 0.12294(4) 0.0227(7) Uani 1 1 d . .
H22A H 1.4424 0.6424 0.1213 0.027 Uiso 1 1 calc R U
H22B H 1.2870 0.8224 0.1165 0.027 Uiso 1 1 calc R U
C5' C -0.2882(5) 1.0567(4) 0.43780(5) 0.0238(7) Uani 1 1 d . .
H5'1 H -0.2314 1.1242 0.4504 0.029 Uiso 1 1 calc R U
H5'2 H -0.3794 1.1432 0.4289 0.029 Uiso 1 1 calc R U
C23 C 1.6478(6) 0.8615(5) 0.11133(5) 0.0319(8) Uani 1 1 d . .
H23A H 1.6432 0.9956 0.1128 0.048 Uiso 1 1 calc R U
H23B H 1.6387 0.8287 0.0964 0.048 Uiso 1 1 calc R U
H23C H 1.7973 0.8144 0.1173 0.048 Uiso 1 1 calc R U

loop_
_atom_site_aniso_label
_atom_site_aniso_U_11
_atom_site_aniso_U_22
_atom_site_aniso_U_33
_atom_site_aniso_U_23
_atom_site_aniso_U_13
_atom_site_aniso_U_12
O3' 0.0198(10) 0.0263(11) 0.0109(9) 0.0009(8) 0.0011(8) -0.0017(9)
O4 0.0198(10) 0.0225(11) 0.0151(10) 0.0036(8) -0.0008(8) -0.0007(9)
O4' 0.0185(9) 0.0182(10) 0.0154(10) 0.0018(8) -0.0024(8) 0.0026(9)
O8 0.0218(11) 0.0372(14) 0.0199(11) -0.0028(10) 0.0001(9) -0.0072(10)
O2 0.0228(10) 0.0298(12) 0.0178(10) 0.0022(9) 0.0069(9) 0.0112(10)
O5' 0.0171(10) 0.0299(12) 0.0304(12) -0.0016(10) 0.0020(10) 0.0039(10)
N3 0.0171(11) 0.0212(13) 0.0133(11) 0.0022(10) 0.0007(9) 0.0053(10)
N1 0.0187(11) 0.0213(12) 0.0115(11) 0.0025(10) 0.0022(9) 0.0037(11)
C4 0.0167(13) 0.0165(13) 0.0140(13) -0.0003(11) 0.0002(11) -0.0024(12)
C8 0.0218(14) 0.0219(15) 0.0142(14) 0.0036(12) -0.0026(11) 0.0042(12)
C1' 0.0174(13) 0.0177(14) 0.0138(14) 0.0017(11) 0.0016(11) 0.0030(12)
C17 0.0215(14) 0.0227(16) 0.0144(14) 0.0001(12) 0.0005(12) -0.0012(12)
C2 0.0189(14) 0.0187(15) 0.0147(14) 0.0000(12) -0.0020(11) 0.0024(12)
C13 0.0212(14) 0.0241(16) 0.0144(14) 0.0001(12) 0.0018(12) -0.0008(13)
C16 0.0177(14) 0.0256(16) 0.0136(14) -0.0002(12) -0.0001(11) -0.0003(13)
C11 0.0205(14) 0.0243(16) 0.0153(14) 0.0005(12) 0.0002(12) -0.0007(13)
C2' 0.0182(14) 0.0195(14) 0.0128(13) 0.0000(11) 0.0003(11) 0.0010(11)
C12 0.0216(14) 0.0250(16) 0.0151(14) -0.0005(12) 0.0010(12) -0.0008(12)
C5 0.0159(13) 0.0190(14) 0.0142(14) -0.0014(11) 0.0005(11) -0.0016(12)
C21 0.0210(14) 0.0236(15) 0.0148(14) -0.0025(12) 0.0007(12) -0.0025(13)
C10 0.0202(14) 0.0232(16) 0.0135(14) -0.0003(12) -0.0005(11) 0.0008(12)
C6 0.0130(12) 0.0166(14) 0.0161(14) -0.0021(11) 0.0013(10) 0.0021(12)
C19 0.0207(14) 0.0230(16) 0.0166(15) -0.0004(12) 0.0019(12) -0.0032(13)
C18 0.0195(14) 0.0267(16) 0.0150(14) -0.0004(12) 0.0006(11) -0.0025(12)
C15 0.0198(14) 0.0243(16) 0.0135(14) 0.0000(12) 0.0013(11) 0.0004(12)
C4' 0.0189(13) 0.0186(14) 0.0166(14) 0.0035(11) -0.0006(12) 0.0049(12)
C3' 0.0163(13) 0.0245(16) 0.0132(14) 0.0034(12) 0.0017(10) 0.0037(11)
C20 0.0206(14) 0.0262(16) 0.0167(14) -0.0006(13) 0.0030(12) 0.0000(13)
C14 0.0195(14) 0.0240(15) 0.0164(14) 0.0003(12) -0.0002(12) -0.0002(13)
C9 0.0201(14) 0.0253(16) 0.0145(14) 0.0022(12) 0.0018(12) 0.0006(13)
C7 0.0190(14) 0.0202(15) 0.0179(14) -0.0002(12) 0.0030(11) 0.0017(12)
C22 0.0230(14) 0.0272(16) 0.0180(15) 0.0001(13) 0.0008(12) -0.0017(14)
C5' 0.0235(15) 0.0271(17) 0.0209(15) -0.0015(13) 0.0015(12) 0.0080(13)
C23 0.0311(17) 0.046(2) 0.0183(16) 0.0004(15) 0.0051(13) -0.0073(16)

loop_
_atom_type_symbol
_atom_type_description
_atom_type_scat_dispersion_real
_atom_type_scat_dispersion_imag
_atom_type_scat_source
C C 0.0033 0.0016 'International Tables Vol C Tables 4.2.6.8 and 6.1.1.4'
H H 0.0000 0.0000 'International Tables Vol C Tables 4.2.6.8 and 6.1.1.4'
N N 0.0061 0.0033 'International Tables Vol C Tables 4.2.6.8 and 6.1.1.4'
O O 0.0106 0.0060 'International Tables Vol C Tables 4.2.6.8 and 6.1.1.4'

loop_
_geom_angle_atom_site_label_1
_geom_angle_atom_site_label_2
_geom_angle_atom_site_label_3
_geom_angle
C8 O3' C3' 117.1(2)
C1' O4' C4' 110.5(2)
C5' O5' H5' 109.5
C2 N3 C4 126.8(2)
C2 N3 H3 116.6
C4 N3 H3 116.6
C2 N1 C6 121.6(2)
C2 N1 C1' 118.3(2)
C6 N1 C1' 119.4(2)
O4 C4 N3 119.3(3)
O4 C4 C5 125.0(2)
N3 C4 C5 115.6(2)
O8 C8 O3' 123.1(3)
O8 C8 C9 126.4(3)
O3' C8 C9 110.6(2)
O4' C1' N1 107.1(2)
O4' C1' C2' 105.8(2)
N1 C1' C2' 115.5(2)
O4' C1' H1' 109.4
N1 C1' H1' 109.4
C2' C1' H1' 109.4
C18 C17 C16 113.8(2)
C18 C17 H17A 108.8
C16 C17 H17A 108.8
C18 C17 H17B 108.8
C16 C17 H17B 108.8
H17A C17 H17B 107.7
O2 C2 N3 121.9(3)
O2 C2 N1 123.5(2)
N3 C2 N1 114.6(2)
C14 C13 C12 114.3(2)
C14 C13 H13A 108.7
C12 C13 H13A 108.7
C14 C13 H13B 108.7
C12 C13 H13B 108.7
H13A C13 H13B 107.6
C15 C16 C17 113.2(2)
C15 C16 H16A 108.9
C17 C16 H16A 108.9
C15 C16 H16B 108.9
C17 C16 H16B 108.9
H16A C16 H16B 107.7
C10 C11 C12 114.2(2)
C10 C11 H11A 108.7
C12 C11 H11A 108.7
C10 C11 H11B 108.7
C12 C11 H11B 108.7
H11A C11 H11B 107.6
C3' C2' C1' 102.2(2)
C3' C2' H2'1 111.3
C1' C2' H2'1 111.3
C3' C2' H2'2 111.3
C1' C2' H2'2 111.3
H2'1 C2' H2'2 109.2
C11 C12 C13 112.3(2)
C11 C12 H12A 109.2
C13 C12 H12A 109.2
C11 C12 H12B 109.2
C13 C12 H12B 109.2
H12A C12 H12B 107.9
C6 C5 C4 118.2(3)
C6 C5 C7 123.0(3)
C4 C5 C7 118.5(2)
C20 C21 C22 114.0(2)
C20 C21 H21A 108.7
C22 C21 H21A 108.7
C20 C21 H21B 108.7
C22 C21 H21B 108.7
H21A C21 H21B 107.6
C9 C10 C11 110.8(2)
C9 C10 H10A 109.5
C11 C10 H10A 109.5
C9 C10 H10B 109.5
C11 C10 H10B 109.5
H10A C10 H10B 108.1
C5 C6 N1 123.0(3)
C5 C6 H6 118.5
N1 C6 H6 118.5
C20 C19 C18 113.7(2)
C20 C19 H19A 108.8
C18 C19 H19A 108.8
C20 C19 H19B 108.8
C18 C19 H19B 108.8
H19A C19 H19B 107.7
C17 C18 C19 112.6(2)
C17 C18 H18A 109.1
C19 C18 H18A 109.1
C17 C18 H18B 109.1
C19 C18 H18B 109.1
H18A C18 H18B 107.8
C14 C15 C16 114.0(2)
C14 C15 H15A 108.8
C16 C15 H15A 108.8
C14 C15 H15B 108.8
C16 C15 H15B 108.8
H15A C15 H15B 107.7
O4' C4' C5' 109.8(2)
O4' C4' C3' 105.3(2)
C5' C4' C3' 114.5(2)
O4' C4' H4' 109.0
C5' C4' H4' 109.0
C3' C4' H4' 109.0
O3' C3' C2' 110.1(2)
O3' C3' C4' 105.4(2)
C2' C3' C4' 104.0(2)
O3' C3' H3' 112.3
C2' C3' H3' 112.3
C4' C3' H3' 112.3
C21 C20 C19 112.7(2)
C21 C20 H20A 109.1
C19 C20 H20A 109.1
C21 C20 H20B 109.1
C19 C20 H20B 109.1
H20A C20 H20B 107.8
C15 C14 C13 112.9(2)
C15 C14 H14A 109.0
C13 C14 H14A 109.0
C15 C14 H14B 109.0
C13 C14 H14B 109.0
H14A C14 H14B 107.8
C8 C9 C10 115.3(3)
C8 C9 H9A 108.5
C10 C9 H9A 108.5
C8 C9 H9B 108.5
C10 C9 H9B 108.5
H9A C9 H9B 107.5
C5 C7 H7A 109.5
C5 C7 H7B 109.5
H7A C7 H7B 109.5
C5 C7 H7C 109.5
H7A C7 H7C 109.5
H7B C7 H7C 109.5
C23 C22 C21 112.5(3)
C23 C22 H22A 109.1
C21 C22 H22A 109.1
C23 C22 H22B 109.1
C21 C22 H22B 109.1
H22A C22 H22B 107.8
O5' C5' C4' 109.2(2)
O5' C5' H5'1 109.8
C4' C5' H5'1 109.8
O5' C5' H5'2 109.8
C4' C5' H5'2 109.8
H5'1 C5' H5'2 108.3
C22 C23 H23A 109.5
C22 C23 H23B 109.5
H23A C23 H23B 109.5
C22 C23 H23C 109.5
H23A C23 H23C 109.5
H23B C23 H23C 109.5

loop_
_geom_bond_atom_site_label_1
_geom_bond_atom_site_label_2
_geom_bond_distance
O3' C8 1.348(3)
O3' C3' 1.453(3)
O4 C4 1.238(3)
O4' C1' 1.432(3)
O4' C4' 1.443(3)
O8 C8 1.208(4)
O2 C2 1.223(3)
O5' C5' 1.420(4)
O5' H5' 0.8400
N3 C2 1.372(4)
N3 C4 1.380(3)
N3 H3 0.8800
N1 C2 1.375(4)
N1 C6 1.384(3)
N1 C1' 1.458(3)
C4 C5 1.441(4)
C8 C9 1.488(4)
C1' C2' 1.513(4)
C1' H1' 1.0000
C17 C18 1.520(4)
C17 C16 1.523(4)
C17 H17A 0.9900
C17 H17B 0.9900
C13 C14 1.518(4)
C13 C12 1.524(4)
C13 H13A 0.9900
C13 H13B 0.9900
C16 C15 1.522(4)
C16 H16A 0.9900
C16 H16B 0.9900
C11 C10 1.520(4)
C11 C12 1.524(4)
C11 H11A 0.9900
C11 H11B 0.9900
C2' C3' 1.508(4)
C2' H2'1 0.9900
C2' H2'2 0.9900
C12 H12A 0.9900
C12 H12B 0.9900
C5 C6 1.338(4)
C5 C7 1.493(4)
C21 C20 1.516(4)
C21 C22 1.523(4)
C21 H21A 0.9900
C21 H21B 0.9900
C10 C9 1.517(4)
C10 H10A 0.9900
C10 H10B 0.9900
C6 H6 0.9500
C19 C20 1.524(4)
C19 C18 1.526(4)
C19 H19A 0.9900
C19 H19B 0.9900
C18 H18A 0.9900
C18 H18B 0.9900
C15 C14 1.518(4)
C15 H15A 0.9900
C15 H15B 0.9900
C4' C5' 1.506(4)
C4' C3' 1.516(4)
C4' H4' 1.0000
C3' H3' 1.0000
C20 H20A 0.9900
C20 H20B 0.9900
C14 H14A 0.9900
C14 H14B 0.9900
C9 H9A 0.9900
C9 H9B 0.9900
C7 H7A 0.9800
C7 H7B 0.9800
C7 H7C 0.9800
C22 C23 1.516(4)
C22 H22A 0.9900
C22 H22B 0.9900
C5' H5'1 0.9900
C5' H5'2 0.9900
C23 H23A 0.9800
C23 H23B 0.9800
C23 H23C 0.9800
